data_1536538
loop_
_publ_author_name
'Wickleder, C.'

_publ_section_title
;
 K Eu2 Cl6 und K1.6 Eu1.4 Cl5: zwei neue gemischtvalente Europiumchloride
;
_journal_name_full 'Zeitschrift fuer Anorganische und Allgemeine Chemie'
_journal_page_first 1815
_journal_page_last 1820
_journal_volume 628
_journal_year 2002
_chemical_formula_sum 'Cl6 Eu2 K0.9'
_chemical_name_systematic 'K0.9 Eu2 Cl6'
_space_group_IT_number 176
_symmetry_space_group_name_Hall '-P 6c'
_symmetry_space_group_name_H-M 'P 63/m'
_cell_angle_alpha 90
_cell_angle_beta 90
_cell_angle_gamma 120
_cell_formula_units_Z 1
_cell_length_a 7.8887
_cell_length_b 7.8887
_cell_length_c 4.1141
_cell_volume 221.726
_citation_journal_id_ASTM ZAACAB
_cod_data_source_file Wickleder_ZAACAB_2002_719.cif
_cod_data_source_block Cl6Eu2K0.9
_cod_original_cell_volume 221.7259
_cod_database_code 1536538

loop_
_symmetry_equiv_pos_as_xyz
x,y,z
x-y,x,z+1/2
-y,x-y,z
-x,-y,z+1/2
-x+y,-x,z
y,-x+y,z+1/2
-x,-y,-z
-x+y,-x,-z-1/2
y,-x+y,-z
x,y,-z-1/2
x-y,x,-z
-y,x-y,-z-1/2

loop_
_atom_site_label
_atom_site_type_symbol
_atom_site_fract_x
_atom_site_fract_y
_atom_site_fract_z
_atom_site_occupancy
_atom_site_U_iso_or_equiv
K1 K+1 0 0 0.25 0.45 0.0
Cl1 Cl-1 0.4003 0.0964 0.25 1 0.0
Eu1 Eu+2 0.3333 0.6667 0.25 1 0.0
